data_2221650
loop_
_publ_author_name
'He, Xinhua'
'Zhong, Wu'
'Xiao, Junhai'
'Zheng, Zhibing'
'Li, Song'

_publ_section_title
5-(4-Chlorophenyl)-1-(2,4-dichlorophenyl)-4-methyl-<i>N</i>-(3-pyridylmethyl)-1<i>H</i>-pyrazole-3-carboxamide
_journal_coeditor_code EZ2158
_journal_issue 5
_journal_name_full 'Acta Crystallographica Section E'
_journal_page_first o1077
_journal_paper_doi 10.1107/S1600536809013609
_journal_volume 65
_journal_year 2009
_chemical_formula_iupac 'C23 H17 Cl3 N4 O'
_chemical_formula_moiety 'C23 H17 Cl3 N4 O'
_chemical_formula_sum 'C23 H17 Cl3 N4 O'
_chemical_formula_weight 471.76
_chemical_name_systematic
;5-(4-Chlorophenyl)-1-(2,4-dichlorophenyl)-4-methyl-<i>N</i>-(3-pyridylmethyl)-
1<i>H</i>-pyrazole-3-carboxamide
;
_space_group_IT_number 14
_symmetry_cell_setting monoclinic
_symmetry_space_group_name_Hall '-P 2ybc'
_symmetry_space_group_name_H-M 'P 1 21/c 1'
_atom_sites_solution_hydrogens geom
_atom_sites_solution_primary direct
_atom_sites_solution_secondary difmap
_audit_creation_method SHELXL-97
_cell_angle_alpha 90.00
_cell_angle_beta 92.003(2)
_cell_angle_gamma 90.00
_cell_formula_units_Z 4
_cell_length_a 9.0032(4)
_cell_length_b 20.1001(8)
_cell_length_c 11.4664(5)
_cell_measurement_reflns_used 4274
_cell_measurement_temperature 113(2)
_cell_measurement_theta_max 27.9
_cell_measurement_theta_min 1.8
_cell_volume 2073.75(15)
_computing_cell_refinement 'CrystalClear (Rigaku/MSC, 2005)'
_computing_data_collection 'CrystalClear (Rigaku/MSC, 2005)'
_computing_data_reduction 'CrystalClear (Rigaku/MSC, 2005)'
_computing_molecular_graphics 'SHELXTL (Sheldrick, 2008)'
_computing_publication_material
;
CrystalStructure (Rigaku/MSC, 2004) and publCIF (Westrip, 2009)
;
_computing_structure_refinement 'SHELXL97 (Sheldrick, 2008)'
_computing_structure_solution 'SHELXS97 (Sheldrick, 2008)'
_diffrn_ambient_temperature 113(2)
_diffrn_detector_area_resol_mean 7.31
_diffrn_measured_fraction_theta_full 0.995
_diffrn_measured_fraction_theta_max 0.995
_diffrn_measurement_device_type 'Rigaku Saturn CCD area-detector'
_diffrn_measurement_method '\w and \f'
_diffrn_radiation_monochromator confocal
_diffrn_radiation_source 'rotating anode'
_diffrn_radiation_type MoK\a
_diffrn_radiation_wavelength 0.71070
_diffrn_reflns_av_R_equivalents 0.0338
_diffrn_reflns_av_sigmaI/netI 0.0335
_diffrn_reflns_limit_h_max 11
_diffrn_reflns_limit_h_min -11
_diffrn_reflns_limit_k_max 26
_diffrn_reflns_limit_k_min -26
_diffrn_reflns_limit_l_max 15
_diffrn_reflns_limit_l_min -15
_diffrn_reflns_number 19184
_diffrn_reflns_theta_full 27.88
_diffrn_reflns_theta_max 27.88
_diffrn_reflns_theta_min 2.03
_diffrn_standards_decay_% 0
_diffrn_standards_interval_count 0
_diffrn_standards_interval_time 0
_diffrn_standards_number 0
_exptl_absorpt_coefficient_mu 0.467
_exptl_absorpt_correction_T_max 0.9207
_exptl_absorpt_correction_T_min 0.8883
_exptl_absorpt_correction_type multi-scan
_exptl_absorpt_process_details '(CrystalClear; Rigaku/MSC, 2005)'
_exptl_crystal_colour colorless
_exptl_crystal_density_diffrn 1.511
_exptl_crystal_density_method 'not measured'
_exptl_crystal_description block
_exptl_crystal_F_000 968
_exptl_crystal_size_max 0.26
_exptl_crystal_size_mid 0.20
_exptl_crystal_size_min 0.18
_refine_diff_density_max 0.750
_refine_diff_density_min -0.382
_refine_ls_extinction_method none
_refine_ls_goodness_of_fit_ref 1.064
_refine_ls_hydrogen_treatment mixed
_refine_ls_matrix_type full
_refine_ls_number_parameters 285
_refine_ls_number_reflns 4914
_refine_ls_number_restraints 0
_refine_ls_restrained_S_all 1.064
_refine_ls_R_factor_all 0.0384
_refine_ls_R_factor_gt 0.0317
_refine_ls_shift/su_max 0.002
_refine_ls_shift/su_mean 0.000
_refine_ls_structure_factor_coef Fsqd
_refine_ls_weighting_details 'calc w=1/[\s^2^(Fo^2^)+(0.0441P)^2^+0.5347P] where P=(Fo^2^+2Fc^2^)/3'
_refine_ls_weighting_scheme calc
_refine_ls_wR_factor_gt 0.0816
_refine_ls_wR_factor_ref 0.0848
_reflns_number_gt 4152
_reflns_number_total 4914
_reflns_threshold_expression I>2\s(I)
_cod_data_source_file ez2158.cif
_cod_data_source_block I
_cod_original_sg_symbol_H-M 'P 21/c'
_cod_database_code 2221650
_cod_database_fobs_code 2221650

loop_
_symmetry_equiv_pos_as_xyz
'x, y, z'
'-x, y+1/2, -z+1/2'
'-x, -y, -z'
'x, -y-1/2, z-1/2'

loop_
_atom_site_type_symbol
_atom_site_label
_atom_site_fract_x
_atom_site_fract_y
_atom_site_fract_z
_atom_site_U_iso_or_equiv
_atom_site_adp_type
_atom_site_calc_flag
_atom_site_refinement_flags
_atom_site_occupancy
_atom_site_disorder_assembly
_atom_site_disorder_group
Cl Cl1 0.01811(4) 0.643967(18) 0.56112(3) 0.02233(10) Uani d . 1 . .
Cl Cl2 0.52709(4) 0.554267(18) 0.22278(3) 0.02014(10) Uani d . 1 . .
Cl Cl3 0.15192(4) 0.596113(19) -0.14473(3) 0.02088(10) Uani d . 1 . .
O O1 0.60926(12) 0.24050(6) 0.40372(10) 0.0235(3) Uani d . 1 . .
N N1 0.65174(14) 0.25624(6) 0.21143(12) 0.0177(3) Uani d . 1 . .
H H1 0.633(2) 0.2770(10) 0.1553(17) 0.023(5) Uiso d . 1 . .
N N2 0.47501(14) 0.36428(6) 0.20324(11) 0.0158(3) Uani d . 1 . .
N N3 0.38825(14) 0.41730(6) 0.22738(11) 0.0149(3) Uani d . 1 . .
N N4 1.09010(16) 0.18709(7) 0.40063(13) 0.0255(3) Uani d . 1 . .
C C1 0.59001(16) 0.27258(7) 0.31272(14) 0.0160(3) Uani d . 1 . .
C C2 0.49452(15) 0.33347(7) 0.30626(13) 0.0145(3) Uani d . 1 . .
C C3 0.41906(16) 0.36537(7) 0.39652(13) 0.0142(3) Uani d . 1 . .
C C4 0.35219(16) 0.42006(7) 0.34305(13) 0.0138(3) Uani d . 1 . .
C C5 0.40835(18) 0.34400(8) 0.52139(13) 0.0203(3) Uani d . 1 . .
H H5A 0.4938 0.3614 0.5672 0.030 Uiso calc R 1 . .
H H5B 0.4080 0.2953 0.5256 0.030 Uiso calc R 1 . .
H H5C 0.3163 0.3614 0.5529 0.030 Uiso calc R 1 . .
C C6 0.26488(16) 0.47476(7) 0.39330(12) 0.0135(3) Uani d . 1 . .
C C7 0.30933(16) 0.49932(8) 0.50303(13) 0.0159(3) Uani d . 1 . .
H H7 0.3927 0.4800 0.5432 0.019 Uiso calc R 1 . .
C C8 0.23420(17) 0.55137(7) 0.55469(13) 0.0169(3) Uani d . 1 . .
H H8 0.2662 0.5679 0.6290 0.020 Uiso calc R 1 . .
C C9 0.11196(16) 0.57867(7) 0.49587(13) 0.0155(3) Uani d . 1 . .
C C10 0.06310(16) 0.55496(7) 0.38774(13) 0.0155(3) Uani d . 1 . .
H H10 -0.0215 0.5740 0.3488 0.019 Uiso calc R 1 . .
C C11 0.13936(16) 0.50292(7) 0.33683(13) 0.0144(3) Uani d . 1 . .
H H11 0.1060 0.4863 0.2629 0.017 Uiso calc R 1 . .
C C12 0.33945(16) 0.45989(7) 0.13373(12) 0.0143(3) Uani d . 1 . .
C C13 0.39214(16) 0.52489(7) 0.12519(13) 0.0144(3) Uani d . 1 . .
C C14 0.33693(16) 0.56739(7) 0.03826(13) 0.0154(3) Uani d . 1 . .
H H14 0.3721 0.6118 0.0325 0.019 Uiso calc R 1 . .
C C15 0.22900(16) 0.54305(7) -0.03979(12) 0.0155(3) Uani d . 1 . .
C C16 0.17985(17) 0.47747(7) -0.03588(13) 0.0181(3) Uani d . 1 . .
H H16 0.1090 0.4613 -0.0923 0.022 Uiso calc R 1 . .
C C17 0.23618(17) 0.43610(8) 0.05187(13) 0.0172(3) Uani d . 1 . .
H H17 0.2037 0.3912 0.0557 0.021 Uiso calc R 1 . .
C C18 0.74791(16) 0.19856(7) 0.19942(14) 0.0185(3) Uani d . 1 . .
H H18A 0.7511 0.1867 0.1158 0.022 Uiso calc R 1 . .
H H18B 0.7040 0.1605 0.2408 0.022 Uiso calc R 1 . .
C C19 0.95085(18) 0.18300(8) 0.35444(15) 0.0213(3) Uani d . 1 . .
H H19 0.8786 0.1607 0.3985 0.026 Uiso calc R 1 . .
C C20 0.90543(16) 0.20918(7) 0.24668(13) 0.0158(3) Uani d . 1 . .
C C21 1.01070(18) 0.24347(8) 0.18393(14) 0.0200(3) Uani d . 1 . .
H H21 0.9844 0.2630 0.1106 0.024 Uiso calc R 1 . .
C C22 1.15446(18) 0.24873(8) 0.23013(15) 0.0237(3) Uani d . 1 . .
H H22 1.2281 0.2721 0.1892 0.028 Uiso calc R 1 . .
C C23 1.18931(18) 0.21935(8) 0.33690(16) 0.0254(4) Uani d . 1 . .
H H23 1.2889 0.2222 0.3666 0.031 Uiso calc R 1 . .

loop_
_atom_site_aniso_label
_atom_site_aniso_U_11
_atom_site_aniso_U_22
_atom_site_aniso_U_33
_atom_site_aniso_U_12
_atom_site_aniso_U_13
_atom_site_aniso_U_23
Cl1 0.0286(2) 0.01416(17) 0.0247(2) 0.00408(14) 0.00882(16) -0.00229(14)
Cl2 0.01844(19) 0.02230(19) 0.01936(19) -0.00254(14) -0.00415(14) -0.00143(14)
Cl3 0.0230(2) 0.02238(19) 0.01701(19) 0.00224(15) -0.00231(14) 0.00519(14)
O1 0.0245(6) 0.0209(6) 0.0252(6) 0.0074(5) 0.0007(5) 0.0043(5)
N1 0.0171(6) 0.0151(6) 0.0208(7) 0.0055(5) -0.0006(5) 0.0016(5)
N2 0.0145(6) 0.0130(6) 0.0199(7) 0.0034(5) 0.0021(5) -0.0005(5)
N3 0.0163(6) 0.0135(6) 0.0151(6) 0.0048(5) 0.0021(5) 0.0009(5)
N4 0.0232(7) 0.0239(7) 0.0290(8) 0.0020(6) -0.0049(6) 0.0042(6)
C1 0.0110(7) 0.0131(7) 0.0239(8) -0.0007(5) -0.0010(6) -0.0006(6)
C2 0.0108(7) 0.0132(6) 0.0194(7) -0.0009(5) -0.0002(5) 0.0004(6)
C3 0.0113(7) 0.0139(7) 0.0172(7) -0.0002(5) -0.0016(5) 0.0003(5)
C4 0.0127(7) 0.0150(7) 0.0136(7) -0.0003(5) 0.0001(5) -0.0006(5)
C5 0.0229(8) 0.0208(8) 0.0170(8) 0.0047(6) -0.0015(6) 0.0028(6)
C6 0.0126(7) 0.0136(7) 0.0144(7) -0.0001(5) 0.0024(5) 0.0010(5)
C7 0.0124(7) 0.0202(7) 0.0151(7) -0.0006(6) 0.0000(5) 0.0007(6)
C8 0.0166(7) 0.0186(7) 0.0154(7) -0.0036(6) 0.0016(6) -0.0025(6)
C9 0.0165(7) 0.0103(6) 0.0201(8) -0.0010(5) 0.0075(6) -0.0006(5)
C10 0.0137(7) 0.0139(7) 0.0190(7) 0.0010(5) 0.0020(6) 0.0033(6)
C11 0.0148(7) 0.0146(7) 0.0139(7) -0.0006(5) 0.0004(5) 0.0004(5)
C12 0.0156(7) 0.0149(7) 0.0128(7) 0.0050(5) 0.0037(6) 0.0011(5)
C13 0.0123(7) 0.0173(7) 0.0138(7) 0.0017(5) 0.0017(5) -0.0028(5)
C14 0.0170(7) 0.0142(7) 0.0153(7) 0.0006(5) 0.0034(6) 0.0002(6)
C15 0.0168(7) 0.0171(7) 0.0127(7) 0.0039(6) 0.0024(6) 0.0017(6)
C16 0.0188(7) 0.0198(7) 0.0157(7) -0.0001(6) -0.0011(6) -0.0019(6)
C17 0.0188(7) 0.0142(7) 0.0188(8) 0.0004(6) 0.0023(6) -0.0020(6)
C18 0.0152(7) 0.0142(7) 0.0262(8) 0.0031(6) -0.0004(6) -0.0041(6)
C19 0.0194(8) 0.0181(7) 0.0265(8) -0.0005(6) 0.0015(6) 0.0041(6)
C20 0.0154(7) 0.0110(6) 0.0212(8) 0.0033(5) 0.0012(6) -0.0037(6)
C21 0.0238(8) 0.0174(7) 0.0190(8) 0.0003(6) 0.0029(6) -0.0015(6)
C22 0.0198(8) 0.0235(8) 0.0284(9) -0.0049(6) 0.0073(7) -0.0030(7)
C23 0.0168(8) 0.0247(8) 0.0344(10) 0.0002(6) -0.0033(7) -0.0044(7)

loop_
_atom_type_symbol
_atom_type_description
_atom_type_scat_dispersion_real
_atom_type_scat_dispersion_imag
_atom_type_scat_source
C C 0.0033 0.0016 'International Tables Vol C Tables 4.2.6.8 and 6.1.1.4'
H H 0.0000 0.0000 'International Tables Vol C Tables 4.2.6.8 and 6.1.1.4'
N N 0.0061 0.0033 'International Tables Vol C Tables 4.2.6.8 and 6.1.1.4'
O O 0.0106 0.0060 'International Tables Vol C Tables 4.2.6.8 and 6.1.1.4'
Cl Cl 0.1484 0.1585 'International Tables Vol C Tables 4.2.6.8 and 6.1.1.4'

loop_
_geom_angle_atom_site_label_1
_geom_angle_atom_site_label_2
_geom_angle_atom_site_label_3
_geom_angle_site_symmetry_1
_geom_angle_site_symmetry_3
_geom_angle
_geom_angle_publ_flag
C1 N1 C18 . . 122.73(14) ?
C1 N1 H1 . . 119.9(14) ?
C18 N1 H1 . . 117.3(14) ?
C2 N2 N3 . . 104.00(12) ?
N2 N3 C4 . . 112.65(12) ?
N2 N3 C12 . . 118.77(12) ?
C4 N3 C12 . . 128.47(12) ?
C23 N4 C19 . . 116.36(15) ?
O1 C1 N1 . . 123.54(14) ?
O1 C1 C2 . . 122.20(14) ?
N1 C1 C2 . . 114.26(13) ?
N2 C2 C3 . . 112.63(13) ?
N2 C2 C1 . . 118.63(13) ?
C3 C2 C1 . . 128.74(13) ?
C4 C3 C2 . . 104.40(13) ?
C4 C3 C5 . . 127.40(13) ?
C2 C3 C5 . . 128.16(13) ?
N3 C4 C3 . . 106.29(13) ?
N3 C4 C6 . . 123.44(13) ?
C3 C4 C6 . . 130.20(13) ?
C3 C5 H5A . . 109.5 ?
C3 C5 H5B . . 109.5 ?
H5A C5 H5B . . 109.5 ?
C3 C5 H5C . . 109.5 ?
H5A C5 H5C . . 109.5 ?
H5B C5 H5C . . 109.5 ?
C7 C6 C11 . . 118.31(13) ?
C7 C6 C4 . . 118.28(13) ?
C11 C6 C4 . . 123.41(13) ?
C8 C7 C6 . . 121.43(14) ?
C8 C7 H7 . . 119.3 ?
C6 C7 H7 . . 119.3 ?
C9 C8 C7 . . 118.78(14) ?
C9 C8 H8 . . 120.6 ?
C7 C8 H8 . . 120.6 ?
C8 C9 C10 . . 121.46(13) ?
C8 C9 Cl1 . . 118.58(12) ?
C10 C9 Cl1 . . 119.96(11) ?
C9 C10 C11 . . 119.23(13) ?
C9 C10 H10 . . 120.4 ?
C11 C10 H10 . . 120.4 ?
C10 C11 C6 . . 120.77(13) ?
C10 C11 H11 . . 119.6 ?
C6 C11 H11 . . 119.6 ?
C17 C12 C13 . . 119.89(13) ?
C17 C12 N3 . . 118.96(13) ?
C13 C12 N3 . . 121.14(13) ?
C14 C13 C12 . . 120.77(13) ?
C14 C13 Cl2 . . 118.68(11) ?
C12 C13 Cl2 . . 120.55(11) ?
C15 C14 C13 . . 118.06(13) ?
C15 C14 H14 . . 121.0 ?
C13 C14 H14 . . 121.0 ?
C14 C15 C16 . . 121.99(13) ?
C14 C15 Cl3 . . 119.01(11) ?
C16 C15 Cl3 . . 119.00(12) ?
C17 C16 C15 . . 118.84(14) ?
C17 C16 H16 . . 120.6 ?
C15 C16 H16 . . 120.6 ?
C12 C17 C16 . . 120.33(14) ?
C12 C17 H17 . . 119.8 ?
C16 C17 H17 . . 119.8 ?
N1 C18 C20 . . 113.96(12) ?
N1 C18 H18A . . 108.8 ?
C20 C18 H18A . . 108.8 ?
N1 C18 H18B . . 108.8 ?
C20 C18 H18B . . 108.8 ?
H18A C18 H18B . . 107.7 ?
N4 C19 C20 . . 124.54(15) ?
N4 C19 H19 . . 117.7 ?
C20 C19 H19 . . 117.7 ?
C19 C20 C21 . . 117.51(14) ?
C19 C20 C18 . . 120.44(14) ?
C21 C20 C18 . . 122.03(14) ?
C22 C21 C20 . . 118.94(15) ?
C22 C21 H21 . . 120.5 ?
C20 C21 H21 . . 120.5 ?
C21 C22 C23 . . 119.02(15) ?
C21 C22 H22 . . 120.5 ?
C23 C22 H22 . . 120.5 ?
N4 C23 C22 . . 123.58(15) ?
N4 C23 H23 . . 118.2 ?
C22 C23 H23 . . 118.2 ?

loop_
_geom_bond_atom_site_label_1
_geom_bond_atom_site_label_2
_geom_bond_site_symmetry_2
_geom_bond_distance
_geom_bond_publ_flag
Cl1 C9 . 1.7437(15) ?
Cl2 C13 . 1.7268(15) ?
Cl3 C15 . 1.7346(15) ?
O1 C1 . 1.2336(19) ?
N1 C1 . 1.346(2) ?
N1 C18 . 1.4565(18) ?
N1 H1 . 0.78(2) ?
N2 C2 . 1.3399(19) ?
N2 N3 . 1.3556(16) ?
N3 C4 . 1.3776(19) ?
N3 C12 . 1.4303(18) ?
N4 C23 . 1.341(2) ?
N4 C19 . 1.346(2) ?
C1 C2 . 1.496(2) ?
C2 C3 . 1.412(2) ?
C3 C4 . 1.386(2) ?
C3 C5 . 1.501(2) ?
C4 C6 . 1.480(2) ?
C5 H5A . 0.9800 ?
C5 H5B . 0.9800 ?
C5 H5C . 0.9800 ?
C6 C7 . 1.397(2) ?
C6 C11 . 1.4019(19) ?
C7 C8 . 1.390(2) ?
C7 H7 . 0.9500 ?
C8 C9 . 1.384(2) ?
C8 H8 . 0.9500 ?
C9 C10 . 1.386(2) ?
C10 C11 . 1.391(2) ?
C10 H10 . 0.9500 ?
C11 H11 . 0.9500 ?
C12 C17 . 1.383(2) ?
C12 C13 . 1.395(2) ?
C13 C14 . 1.391(2) ?
C14 C15 . 1.387(2) ?
C14 H14 . 0.9500 ?
C15 C16 . 1.392(2) ?
C16 C17 . 1.388(2) ?
C16 H16 . 0.9500 ?
C17 H17 . 0.9500 ?
C18 C20 . 1.515(2) ?
C18 H18A . 0.9900 ?
C18 H18B . 0.9900 ?
C19 C20 . 1.391(2) ?
C19 H19 . 0.9500 ?
C20 C21 . 1.392(2) ?
C21 C22 . 1.385(2) ?
C21 H21 . 0.9500 ?
C22 C23 . 1.385(2) ?
C22 H22 . 0.9500 ?
C23 H23 . 0.9500 ?

loop_
_geom_hbond_atom_site_label_D
_geom_hbond_atom_site_label_H
_geom_hbond_atom_site_label_A
_geom_hbond_site_symmetry_A
_geom_hbond_distance_DH
_geom_hbond_distance_HA
_geom_hbond_distance_DA
_geom_hbond_angle_DHA
C17 H17 N4 4_465 0.95 2.56 3.272(2) 131.9
C7 H7 Cl2 3_666 0.95 2.839 3.5903(15) 136.7

loop_
_geom_torsion_atom_site_label_1
_geom_torsion_atom_site_label_2
_geom_torsion_atom_site_label_3
_geom_torsion_atom_site_label_4
_geom_torsion_site_symmetry_1
_geom_torsion_site_symmetry_2
_geom_torsion_site_symmetry_3
_geom_torsion_site_symmetry_4
_geom_torsion
_geom_torsion_publ_flag
C2 N2 N3 C4 . . . . -0.44(16) ?
C2 N2 N3 C12 . . . . -177.01(12) ?
C18 N1 C1 O1 . . . . 0.1(2) ?
C18 N1 C1 C2 . . . . -179.79(13) ?
N3 N2 C2 C3 . . . . 1.05(16) ?
N3 N2 C2 C1 . . . . -178.45(12) ?
O1 C1 C2 N2 . . . . -177.73(14) ?
N1 C1 C2 N2 . . . . 2.13(19) ?
O1 C1 C2 C3 . . . . 2.9(2) ?
N1 C1 C2 C3 . . . . -177.28(14) ?
N2 C2 C3 C4 . . . . -1.25(16) ?
C1 C2 C3 C4 . . . . 178.18(14) ?
N2 C2 C3 C5 . . . . 176.76(14) ?
C1 C2 C3 C5 . . . . -3.8(2) ?
N2 N3 C4 C3 . . . . -0.31(16) ?
C12 N3 C4 C3 . . . . 175.84(14) ?
N2 N3 C4 C6 . . . . 176.89(13) ?
C12 N3 C4 C6 . . . . -7.0(2) ?
C2 C3 C4 N3 . . . . 0.89(15) ?
C5 C3 C4 N3 . . . . -177.14(14) ?
C2 C3 C4 C6 . . . . -176.05(14) ?
C5 C3 C4 C6 . . . . 5.9(3) ?
N3 C4 C6 C7 . . . . -138.52(15) ?
C3 C4 C6 C7 . . . . 38.0(2) ?
N3 C4 C6 C11 . . . . 41.9(2) ?
C3 C4 C6 C11 . . . . -141.62(16) ?
C11 C6 C7 C8 . . . . -1.5(2) ?
C4 C6 C7 C8 . . . . 178.89(13) ?
C6 C7 C8 C9 . . . . 0.6(2) ?
C7 C8 C9 C10 . . . . 0.4(2) ?
C7 C8 C9 Cl1 . . . . 180.00(11) ?
C8 C9 C10 C11 . . . . -0.5(2) ?
Cl1 C9 C10 C11 . . . . 179.90(11) ?
C9 C10 C11 C6 . . . . -0.4(2) ?
C7 C6 C11 C10 . . . . 1.4(2) ?
C4 C6 C11 C10 . . . . -179.03(14) ?
N2 N3 C12 C17 . . . . 69.79(18) ?
C4 N3 C12 C17 . . . . -106.16(17) ?
N2 N3 C12 C13 . . . . -111.38(15) ?
C4 N3 C12 C13 . . . . 72.7(2) ?
C17 C12 C13 C14 . . . . 3.0(2) ?
N3 C12 C13 C14 . . . . -175.77(13) ?
C17 C12 C13 Cl2 . . . . -177.12(11) ?
N3 C12 C13 Cl2 . . . . 4.06(19) ?
C12 C13 C14 C15 . . . . -0.4(2) ?
Cl2 C13 C14 C15 . . . . 179.75(11) ?
C13 C14 C15 C16 . . . . -2.5(2) ?
C13 C14 C15 Cl3 . . . . 176.98(11) ?
C14 C15 C16 C17 . . . . 2.8(2) ?
Cl3 C15 C16 C17 . . . . -176.73(11) ?
C13 C12 C17 C16 . . . . -2.8(2) ?
N3 C12 C17 C16 . . . . 176.05(13) ?
C15 C16 C17 C12 . . . . -0.1(2) ?
C1 N1 C18 C20 . . . . -78.52(18) ?
C23 N4 C19 C20 . . . . 0.6(2) ?
N4 C19 C20 C21 . . . . -1.8(2) ?
N4 C19 C20 C18 . . . . 176.56(15) ?
N1 C18 C20 C19 . . . . 102.36(17) ?
N1 C18 C20 C21 . . . . -79.37(18) ?
C19 C20 C21 C22 . . . . 1.2(2) ?
C18 C20 C21 C22 . . . . -177.11(14) ?
C20 C21 C22 C23 . . . . 0.4(2) ?
C19 N4 C23 C22 . . . . 1.3(3) ?
C21 C22 C23 N4 . . . . -1.8(3) ?

loop_
_cod_related_entry_id
_cod_related_entry_database
_cod_related_entry_code
1 ChemSpider 24742166
